data_4075849
loop_
_publ_author_name
'Domin, Doris'
'Benito-Garagorri, David'
'Mereiter, Kurt'
'Fr\"ohlich, Johannes'
'Kirchner, Karl'

_publ_section_title
;
 Synthesis and Reactivity of Palladium and Nickel \b-Diimine
 Complexes:&#x00A0; Application as Catalysts for Heck, Suzuki, and Hiyama
 Coupling Reactions&#x2020;
;
_journal_issue 16
_journal_name_full Organometallics
_journal_page_first 3957
_journal_paper_doi 10.1021/om050201h
_journal_volume 24
_journal_year 2005
_chemical_formula_moiety 'C31 H44 Cl4 N2 Pd2'
_chemical_formula_sum 'C31 H44 Cl4 N2 Pd2'
_chemical_formula_weight 799.28
_chemical_name_systematic
; 
{N,N'-(1,1-dyclopentylidenemethylidyne)bis(2,6-bis(1-methylethyl)-
benzeneamine)}-tetrachloro-dipalladium(II)  
;
_space_group_IT_number 15
_symmetry_cell_setting monoclinic
_symmetry_space_group_name_Hall '-C 2yc'
_symmetry_space_group_name_H-M 'C 1 2/c 1'
_atom_sites_solution_hydrogens geom
_atom_sites_solution_primary direct
_atom_sites_solution_secondary difmap
_audit_creation_method SHELXL-97
_cell_angle_alpha 90.00
_cell_angle_beta 126.7350(10)
_cell_angle_gamma 90.00
_cell_formula_units_Z 8
_cell_length_a 26.0226(10)
_cell_length_b 19.7160(7)
_cell_length_c 16.4642(6)
_cell_measurement_reflns_used 4206
_cell_measurement_temperature 297(2)
_cell_measurement_theta_max 22.85
_cell_measurement_theta_min 2.48
_cell_volume 6769.6(4)
_computing_cell_refinement 'Bruker SAINT'
_computing_data_collection 'Bruker SMART'
_computing_data_reduction 'Bruker SAINT, SADABS, XPREP'
_computing_molecular_graphics 'Bruker SHELXTL'
_computing_publication_material 'Bruker SHELXTL'
_computing_structure_refinement 'SHELXL-97 (Sheldrick, 1997)'
_computing_structure_solution 'SHELXS-97 (Sheldrick, 1997)'
_diffrn_ambient_temperature 297(2)
_diffrn_measured_fraction_theta_full 0.995
_diffrn_measured_fraction_theta_max 0.995
_diffrn_measurement_device_type 'CCD area detector'
_diffrn_measurement_method 'phi and omega scans'
_diffrn_radiation_monochromator graphite
_diffrn_radiation_source 'normal-focus sealed tube'
_diffrn_radiation_type MoK\a
_diffrn_radiation_wavelength 0.71073
_diffrn_reflns_av_R_equivalents 0.0640
_diffrn_reflns_av_sigmaI/netI 0.0428
_diffrn_reflns_limit_h_max 30
_diffrn_reflns_limit_h_min -30
_diffrn_reflns_limit_k_max 23
_diffrn_reflns_limit_k_min -23
_diffrn_reflns_limit_l_max 19
_diffrn_reflns_limit_l_min -19
_diffrn_reflns_number 35120
_diffrn_reflns_theta_full 25.04
_diffrn_reflns_theta_max 25.04
_diffrn_reflns_theta_min 2.48
_diffrn_standards_decay_% 0
_exptl_absorpt_coefficient_mu 1.401
_exptl_absorpt_correction_T_max 1.00
_exptl_absorpt_correction_T_min 0.89
_exptl_absorpt_correction_type multi-scan
_exptl_absorpt_process_details 'program SADABS, V2.10'
_exptl_crystal_colour orange
_exptl_crystal_density_diffrn 1.568
_exptl_crystal_density_meas 0
_exptl_crystal_density_method 'not measured'
_exptl_crystal_description prism
_exptl_crystal_F_000 3232
_exptl_crystal_size_max 0.18
_exptl_crystal_size_mid 0.06
_exptl_crystal_size_min 0.06
_refine_diff_density_max 0.997
_refine_diff_density_min -0.577
_refine_diff_density_rms 0.079
_refine_ls_extinction_method none
_refine_ls_goodness_of_fit_ref 1.012
_refine_ls_hydrogen_treatment mixed
_refine_ls_matrix_type full
_refine_ls_number_parameters 352
_refine_ls_number_reflns 5964
_refine_ls_number_restraints 0
_refine_ls_restrained_S_all 1.012
_refine_ls_R_factor_all 0.0647
_refine_ls_R_factor_gt 0.0395
_refine_ls_shift/su_max 0.001
_refine_ls_shift/su_mean 0.000
_refine_ls_structure_factor_coef Fsqd
_refine_ls_weighting_details 'calc w=1/[\s^2^(Fo^2^)+(0.0377P)^2^+12.1040P] where P=(Fo^2^+2Fc^2^)/3'
_refine_ls_weighting_scheme calc
_refine_ls_wR_factor_gt 0.0827
_refine_ls_wR_factor_ref 0.0931
_reflns_number_gt 4320
_reflns_number_total 5964
_reflns_threshold_expression >2sigma(I)
_cod_data_source_file om050201hsi20050317_092302.cif
_cod_data_source_block compd12
_cod_depositor_comments
;
The following automatic conversions were performed:

'_symmetry_cell_setting' value 'Monoclinic' changed to 'monoclinic'
according to /home/saulius/struct/CIF-dictionaries/cif_core.dic
dictionary named 'cif_core.dic' version 2.4.1 from 2010-06-29.

Automatic conversion script
Id: cif_fix_values 1715 2011-07-08 13:25:40Z adriana 
;
_cod_original_sg_symbol_H-M C2/c
_cod_database_code 4075849

loop_
_symmetry_equiv_pos_as_xyz
'x, y, z'
'-x, y, -z+1/2'
'x+1/2, y+1/2, z'
'-x+1/2, y+1/2, -z+1/2'
'-x, -y, -z'
'x, -y, z-1/2'
'-x+1/2, -y+1/2, -z'
'x+1/2, -y+1/2, z-1/2'

loop_
_atom_site_label
_atom_site_type_symbol
_atom_site_fract_x
_atom_site_fract_y
_atom_site_fract_z
_atom_site_U_iso_or_equiv
_atom_site_adp_type
_atom_site_occupancy
_atom_site_symmetry_multiplicity
_atom_site_calc_flag
_atom_site_refinement_flags
Pd1 Pd 0.204594(16) 0.233911(18) 0.68187(3) 0.03837(11) Uani 1 1 d .
Pd2 Pd 0.338499(18) 0.337591(19) 0.81155(3) 0.04714(12) Uani 1 1 d .
Cl1 Cl 0.23634(6) 0.33719(6) 0.65710(10) 0.0599(4) Uani 1 1 d .
Cl2 Cl 0.30437(6) 0.23688(7) 0.83900(9) 0.0618(4) Uani 1 1 d .
Cl3 Cl 0.36672(7) 0.43432(7) 0.77249(12) 0.0673(4) Uani 1 1 d .
Cl4 Cl 0.43561(7) 0.32991(9) 0.96443(12) 0.0894(5) Uani 1 1 d .
N1 N 0.11720(16) 0.23787(18) 0.5475(3) 0.0379(8) Uani 1 1 d .
N2 N 0.18445(17) 0.14126(19) 0.7065(3) 0.0403(9) Uani 1 1 d .
C1 C 0.0846(2) 0.1854(2) 0.4975(3) 0.0440(11) Uani 1 1 d .
H1 H 0.0441 0.1931 0.4375 0.053 Uiso 1 1 calc R
C2 C 0.1048(2) 0.1132(2) 0.5253(4) 0.0419(11) Uani 1 1 d .
C3 C 0.1451(2) 0.1001(2) 0.6358(4) 0.0437(11) Uani 1 1 d .
H3 H 0.1414 0.0575 0.6560 0.052 Uiso 1 1 calc R
C4 C 0.0459(2) 0.0639(3) 0.4692(4) 0.0598(14) Uani 1 1 d .
H4A H 0.0415 0.0418 0.5173 0.072 Uiso 1 1 calc R
H4B H 0.0068 0.0887 0.4207 0.072 Uiso 1 1 calc R
C5 C 0.0581(4) 0.0150(5) 0.4185(8) 0.152(4) Uani 1 1 d .
H5A H 0.0586 -0.0299 0.4430 0.182 Uiso 1 1 calc R
H5B H 0.0233 0.0164 0.3465 0.182 Uiso 1 1 calc R
C6 C 0.1167(4) 0.0259(4) 0.4328(7) 0.118(3) Uani 1 1 d .
H6A H 0.1097 0.0251 0.3680 0.142 Uiso 1 1 calc R
H6B H 0.1469 -0.0098 0.4750 0.142 Uiso 1 1 calc R
C7 C 0.1428(3) 0.0925(3) 0.4822(4) 0.0609(14) Uani 1 1 d .
H7A H 0.1364 0.1258 0.4336 0.073 Uiso 1 1 calc R
H7B H 0.1883 0.0890 0.5366 0.073 Uiso 1 1 calc R
C11 C 0.0909(2) 0.3042(2) 0.5016(3) 0.0405(11) Uani 1 1 d .
C12 C 0.0983(2) 0.3270(2) 0.4289(4) 0.0481(12) Uani 1 1 d .
C13 C 0.0729(2) 0.3903(3) 0.3857(4) 0.0590(14) Uani 1 1 d .
H13 H 0.0773 0.4073 0.3373 0.071 Uiso 1 1 calc R
C14 C 0.0416(3) 0.4280(3) 0.4136(4) 0.0642(15) Uani 1 1 d .
H14 H 0.0238 0.4696 0.3827 0.077 Uiso 1 1 calc R
C15 C 0.0361(2) 0.4048(3) 0.4870(4) 0.0577(14) Uani 1 1 d .
H15 H 0.0157 0.4317 0.5062 0.069 Uiso 1 1 calc R
C16 C 0.0604(2) 0.3422(2) 0.5329(4) 0.0477(12) Uani 1 1 d .
C17 C 0.1337(3) 0.2862(3) 0.3969(4) 0.0602(14) Uani 1 1 d .
H17 H 0.1564 0.2491 0.4456 0.072 Uiso 1 1 calc R
C18 C 0.0862(3) 0.2546(4) 0.2926(5) 0.094(2) Uani 1 1 d .
H18A H 0.0558 0.2275 0.2932 0.142 Uiso 1 1 calc R
H18B H 0.1090 0.2265 0.2761 0.142 Uiso 1 1 calc R
H18C H 0.0641 0.2898 0.2428 0.142 Uiso 1 1 calc R
C19 C 0.1837(3) 0.3291(3) 0.3999(5) 0.084(2) Uani 1 1 d .
H19A H 0.2131 0.3479 0.4665 0.126 Uiso 1 1 calc R
H19B H 0.1627 0.3652 0.3513 0.126 Uiso 1 1 calc R
H19C H 0.2067 0.3012 0.3839 0.126 Uiso 1 1 calc R
C110 C 0.0565(2) 0.3188(3) 0.6167(4) 0.0560(14) Uani 1 1 d .
H110 H 0.0655 0.2701 0.6272 0.067 Uiso 1 1 calc R
C111 C -0.0097(3) 0.3317(3) 0.5923(5) 0.090(2) Uani 1 1 d .
H11A H -0.0420 0.3085 0.5309 0.136 Uiso 1 1 calc R
H11B H -0.0186 0.3795 0.5838 0.136 Uiso 1 1 calc R
H11C H -0.0100 0.3153 0.6469 0.136 Uiso 1 1 calc R
C112 C 0.1062(3) 0.3559(3) 0.7157(5) 0.086(2) Uani 1 1 d .
H11D H 0.1482 0.3484 0.7335 0.129 Uiso 1 1 calc R
H11E H 0.1045 0.3390 0.7688 0.129 Uiso 1 1 calc R
H11F H 0.0970 0.4037 0.7070 0.129 Uiso 1 1 calc R
C21 C 0.2209(2) 0.1153(2) 0.8099(4) 0.0467(12) Uani 1 1 d .
C22 C 0.2747(2) 0.0749(3) 0.8441(4) 0.0557(14) Uani 1 1 d .
C23 C 0.3060(3) 0.0472(3) 0.9401(5) 0.083(2) Uani 1 1 d .
H23 H 0.3403 0.0177 0.9644 0.099 Uiso 1 1 calc R
C24 C 0.2872(3) 0.0626(4) 0.9992(5) 0.094(2) Uani 1 1 d .
H24 H 0.3099 0.0447 1.0643 0.113 Uiso 1 1 calc R
C25 C 0.2357(3) 0.1039(4) 0.9651(5) 0.084(2) Uani 1 1 d .
H25 H 0.2239 0.1132 1.0073 0.101 Uiso 1 1 calc R
C26 C 0.2007(3) 0.1321(3) 0.8686(4) 0.0570(14) Uani 1 1 d .
C27 C 0.2973(2) 0.0600(3) 0.7798(4) 0.0589(14) Uani 1 1 d .
H27 H 0.2773 0.0935 0.7249 0.071 Uiso 1 1 calc R
C28 C 0.2757(3) -0.0098(3) 0.7312(5) 0.089(2) Uani 1 1 d .
H28A H 0.2299 -0.0134 0.6933 0.134 Uiso 1 1 calc R
H28B H 0.2959 -0.0439 0.7831 0.134 Uiso 1 1 calc R
H28C H 0.2875 -0.0162 0.6866 0.134 Uiso 1 1 calc R
C29 C 0.3698(3) 0.0668(3) 0.8391(5) 0.082(2) Uani 1 1 d .
H29A H 0.3828 0.1114 0.8679 0.123 Uiso 1 1 calc R
H29B H 0.3814 0.0596 0.7943 0.123 Uiso 1 1 calc R
H29C H 0.3907 0.0336 0.8923 0.123 Uiso 1 1 calc R
C210 C 0.1431(3) 0.1760(3) 0.8275(5) 0.0698(17) Uani 1 1 d .
H210 H 0.1411 0.2075 0.7797 0.084 Uiso 1 1 calc R
C211 C 0.0801(3) 0.1351(4) 0.7668(6) 0.104(3) Uani 1 1 d .
H21A H 0.0781 0.1086 0.7160 0.156 Uiso 1 1 calc R
H21B H 0.0443 0.1657 0.7348 0.156 Uiso 1 1 calc R
H21C H 0.0787 0.1055 0.8117 0.156 Uiso 1 1 calc R
C212 C 0.1464(4) 0.2193(4) 0.9074(6) 0.124(3) Uani 1 1 d .
H21D H 0.1855 0.2449 0.9445 0.186 Uiso 1 1 calc R
H21E H 0.1451 0.1905 0.9531 0.186 Uiso 1 1 calc R
H21F H 0.1105 0.2499 0.8747 0.186 Uiso 1 1 calc R

loop_
_atom_site_aniso_label
_atom_site_aniso_U_11
_atom_site_aniso_U_22
_atom_site_aniso_U_33
_atom_site_aniso_U_23
_atom_site_aniso_U_13
_atom_site_aniso_U_12
Pd1 0.0398(2) 0.0383(2) 0.0381(2) -0.00216(17) 0.02387(17) -0.00565(17)
Pd2 0.0469(2) 0.0478(2) 0.0492(2) -0.00637(18) 0.0300(2) -0.00983(18)
Cl1 0.0515(7) 0.0477(7) 0.0598(8) 0.0077(6) 0.0223(7) -0.0107(6)
Cl2 0.0550(8) 0.0668(9) 0.0434(7) 0.0060(6) 0.0185(6) -0.0214(7)
Cl3 0.0639(9) 0.0495(8) 0.0867(10) 0.0026(7) 0.0440(8) -0.0091(7)
Cl4 0.0612(9) 0.1123(14) 0.0635(10) 0.0133(9) 0.0206(8) -0.0287(9)
N1 0.037(2) 0.038(2) 0.040(2) -0.0035(18) 0.0234(18) -0.0025(18)
N2 0.039(2) 0.044(2) 0.044(2) 0.0032(19) 0.0278(19) -0.0020(18)
C1 0.035(2) 0.055(3) 0.038(3) -0.005(2) 0.020(2) -0.002(2)
C2 0.040(2) 0.039(3) 0.051(3) -0.011(2) 0.029(2) -0.004(2)
C3 0.042(3) 0.038(3) 0.060(3) -0.001(2) 0.035(3) -0.002(2)
C4 0.050(3) 0.048(3) 0.069(4) -0.008(3) 0.029(3) -0.012(3)
C5 0.138(7) 0.142(8) 0.223(10) -0.139(8) 0.133(8) -0.085(6)
C6 0.156(8) 0.099(6) 0.163(8) -0.071(6) 0.129(7) -0.039(6)
C7 0.060(3) 0.064(4) 0.063(4) -0.009(3) 0.039(3) 0.004(3)
C11 0.033(2) 0.036(3) 0.043(3) 0.002(2) 0.018(2) 0.003(2)
C12 0.047(3) 0.049(3) 0.048(3) 0.004(2) 0.028(3) 0.003(2)
C13 0.054(3) 0.061(4) 0.058(3) 0.009(3) 0.032(3) 0.002(3)
C14 0.056(3) 0.049(3) 0.071(4) 0.010(3) 0.029(3) 0.008(3)
C15 0.054(3) 0.048(3) 0.071(4) -0.011(3) 0.037(3) 0.001(3)
C16 0.043(3) 0.044(3) 0.056(3) -0.006(2) 0.029(3) -0.006(2)
C17 0.060(3) 0.070(4) 0.061(4) 0.012(3) 0.042(3) 0.009(3)
C18 0.089(5) 0.118(6) 0.079(5) -0.013(4) 0.052(4) 0.018(4)
C19 0.082(4) 0.109(5) 0.090(5) 0.026(4) 0.068(4) 0.016(4)
C110 0.063(3) 0.046(3) 0.074(4) -0.010(3) 0.048(3) -0.004(3)
C111 0.081(4) 0.102(5) 0.123(6) -0.008(4) 0.079(5) -0.006(4)
C112 0.097(5) 0.096(5) 0.078(4) -0.014(4) 0.059(4) -0.020(4)
C21 0.052(3) 0.050(3) 0.046(3) 0.007(2) 0.033(3) -0.006(2)
C22 0.053(3) 0.059(3) 0.053(3) 0.014(3) 0.030(3) -0.001(3)
C23 0.075(4) 0.102(5) 0.074(4) 0.037(4) 0.046(4) 0.014(4)
C24 0.090(5) 0.133(7) 0.062(4) 0.042(4) 0.047(4) 0.018(5)
C25 0.104(5) 0.106(5) 0.066(4) 0.009(4) 0.064(4) -0.008(5)
C26 0.067(3) 0.059(3) 0.058(3) 0.004(3) 0.044(3) -0.008(3)
C27 0.049(3) 0.069(4) 0.062(3) 0.023(3) 0.035(3) 0.014(3)
C28 0.090(5) 0.078(5) 0.123(6) 0.007(4) 0.076(5) 0.010(4)
C29 0.051(3) 0.105(5) 0.089(5) 0.034(4) 0.040(3) 0.016(3)
C210 0.100(5) 0.071(4) 0.083(4) 0.009(3) 0.078(4) 0.007(4)
C211 0.074(4) 0.122(6) 0.134(7) 0.034(5) 0.071(5) 0.009(4)
C212 0.164(8) 0.147(8) 0.118(7) -0.011(6) 0.116(7) 0.022(6)

loop_
_atom_type_symbol
_atom_type_description
_atom_type_scat_dispersion_real
_atom_type_scat_dispersion_imag
_atom_type_scat_source
C C 0.0033 0.0016 'International Tables Vol C Tables 4.2.6.8 and 6.1.1.4'
H H 0.0000 0.0000 'International Tables Vol C Tables 4.2.6.8 and 6.1.1.4'
N N 0.0061 0.0033 'International Tables Vol C Tables 4.2.6.8 and 6.1.1.4'
Cl Cl 0.1484 0.1585 'International Tables Vol C Tables 4.2.6.8 and 6.1.1.4'
Pd Pd -0.9988 1.0072 'International Tables Vol C Tables 4.2.6.8 and 6.1.1.4'

loop_
_geom_angle_atom_site_label_1
_geom_angle_atom_site_label_2
_geom_angle_atom_site_label_3
_geom_angle
N2 Pd1 N1 89.85(15)
N2 Pd1 Cl1 174.95(11)
N1 Pd1 Cl1 93.43(11)
N2 Pd1 Cl2 92.92(11)
N1 Pd1 Cl2 176.09(11)
Cl1 Pd1 Cl2 84.00(5)
Cl4 Pd2 Cl3 92.06(6)
Cl4 Pd2 Cl2 91.65(5)
Cl3 Pd2 Cl2 175.83(5)
Cl4 Pd2 Cl1 175.36(5)
Cl3 Pd2 Cl1 92.57(5)
Cl2 Pd2 Cl1 83.71(4)
Pd1 Cl1 Pd2 96.01(5)
Pd1 Cl2 Pd2 96.16(5)
C1 N1 C11 117.8(4)
C1 N1 Pd1 123.7(3)
C11 N1 Pd1 118.4(3)
C3 N2 C21 116.6(4)
C3 N2 Pd1 123.8(3)
C21 N2 Pd1 119.3(3)
N1 C1 C2 126.8(4)
N1 C1 H1 116.6
C2 C1 H1 116.6
C3 C2 C1 113.7(4)
C3 C2 C4 110.0(4)
C1 C2 C4 111.7(4)
C3 C2 C7 109.5(4)
C1 C2 C7 108.1(4)
C4 C2 C7 103.3(4)
N2 C3 C2 127.0(4)
N2 C3 H3 116.5
C2 C3 H3 116.5
C5 C4 C2 106.4(5)
C5 C4 H4A 110.4
C2 C4 H4A 110.4
C5 C4 H4B 110.4
C2 C4 H4B 110.4
H4A C4 H4B 108.6
C6 C5 C4 113.2(6)
C6 C5 H5A 108.9
C4 C5 H5A 108.9
C6 C5 H5B 108.9
C4 C5 H5B 108.9
H5A C5 H5B 107.7
C5 C6 C7 108.7(6)
C5 C6 H6A 109.9
C7 C6 H6A 109.9
C5 C6 H6B 109.9
C7 C6 H6B 109.9
H6A C6 H6B 108.3
C6 C7 C2 105.8(5)
C6 C7 H7A 110.6
C2 C7 H7A 110.6
C6 C7 H7B 110.6
C2 C7 H7B 110.6
H7A C7 H7B 108.7
C16 C11 C12 123.0(4)
C16 C11 N1 119.0(4)
C12 C11 N1 118.0(4)
C13 C12 C11 117.3(5)
C13 C12 C17 119.6(5)
C11 C12 C17 123.1(4)
C14 C13 C12 120.7(5)
C14 C13 H13 119.7
C12 C13 H13 119.7
C13 C14 C15 120.7(5)
C13 C14 H14 119.7
C15 C14 H14 119.7
C14 C15 C16 121.5(5)
C14 C15 H15 119.3
C16 C15 H15 119.3
C15 C16 C11 116.8(5)
C15 C16 C110 120.7(5)
C11 C16 C110 122.4(4)
C18 C17 C19 111.3(5)
C18 C17 C12 110.7(5)
C19 C17 C12 111.9(5)
C18 C17 H17 107.6
C19 C17 H17 107.6
C12 C17 H17 107.6
C17 C18 H18A 109.5
C17 C18 H18B 109.5
H18A C18 H18B 109.5
C17 C18 H18C 109.5
H18A C18 H18C 109.5
H18B C18 H18C 109.5
C17 C19 H19A 109.5
C17 C19 H19B 109.5
H19A C19 H19B 109.5
C17 C19 H19C 109.5
H19A C19 H19C 109.5
H19B C19 H19C 109.5
C16 C110 C112 110.5(4)
C16 C110 C111 112.7(5)
C112 C110 C111 107.5(5)
C16 C110 H110 108.7
C112 C110 H110 108.7
C111 C110 H110 108.7
C110 C111 H11A 109.5
C110 C111 H11B 109.5
H11A C111 H11B 109.5
C110 C111 H11C 109.5
H11A C111 H11C 109.5
H11B C111 H11C 109.5
C110 C112 H11D 109.5
C110 C112 H11E 109.5
H11D C112 H11E 109.5
C110 C112 H11F 109.5
H11D C112 H11F 109.5
H11E C112 H11F 109.5
C26 C21 C22 124.0(5)
C26 C21 N2 118.4(4)
C22 C21 N2 117.6(4)
C23 C22 C21 116.5(5)
C23 C22 C27 120.8(5)
C21 C22 C27 122.7(4)
C24 C23 C22 120.7(6)
C24 C23 H23 119.6
C22 C23 H23 119.6
C23 C24 C25 121.5(6)
C23 C24 H24 119.2
C25 C24 H24 119.2
C24 C25 C26 121.2(6)
C24 C25 H25 119.4
C26 C25 H25 119.4
C21 C26 C25 116.0(5)
C21 C26 C210 121.1(5)
C25 C26 C210 122.9(5)
C22 C27 C28 111.6(5)
C22 C27 C29 112.5(5)
C28 C27 C29 110.1(5)
C22 C27 H27 107.5
C28 C27 H27 107.5
C29 C27 H27 107.5
C27 C28 H28A 109.5
C27 C28 H28B 109.5
H28A C28 H28B 109.5
C27 C28 H28C 109.5
H28A C28 H28C 109.5
H28B C28 H28C 109.5
C27 C29 H29A 109.5
C27 C29 H29B 109.5
H29A C29 H29B 109.5
C27 C29 H29C 109.5
H29A C29 H29C 109.5
H29B C29 H29C 109.5
C26 C210 C212 114.1(6)
C26 C210 C211 112.3(5)
C212 C210 C211 110.0(6)
C26 C210 H210 106.6
C212 C210 H210 106.6
C211 C210 H210 106.6
C210 C211 H21A 109.5
C210 C211 H21B 109.5
H21A C211 H21B 109.5
C210 C211 H21C 109.5
H21A C211 H21C 109.5
H21B C211 H21C 109.5
C210 C212 H21D 109.5
C210 C212 H21E 109.5
H21D C212 H21E 109.5
C210 C212 H21F 109.5
H21D C212 H21F 109.5
H21E C212 H21F 109.5

loop_
_geom_bond_atom_site_label_1
_geom_bond_atom_site_label_2
_geom_bond_distance
Pd1 N2 2.008(4)
Pd1 N1 2.013(3)
Pd1 Cl1 2.3233(13)
Pd1 Cl2 2.3243(13)
Pd2 Cl4 2.2663(16)
Pd2 Cl3 2.2703(14)
Pd2 Cl2 2.3272(13)
Pd2 Cl1 2.3338(13)
N1 C1 1.277(5)
N1 C11 1.459(5)
N2 C3 1.278(5)
N2 C21 1.459(6)
C1 C2 1.493(6)
C1 H1 0.9300
C2 C3 1.482(6)
C2 C4 1.566(6)
C2 C7 1.575(6)
C3 H3 0.9300
C4 C5 1.429(8)
C4 H4A 0.9700
C4 H4B 0.9700
C5 C6 1.413(9)
C5 H5A 0.9700
C5 H5B 0.9700
C6 C7 1.479(8)
C6 H6A 0.9700
C6 H6B 0.9700
C7 H7A 0.9700
C7 H7B 0.9700
C11 C16 1.395(6)
C11 C12 1.397(6)
C12 C13 1.394(7)
C12 C17 1.533(7)
C13 C14 1.370(7)
C13 H13 0.9300
C14 C15 1.376(7)
C14 H14 0.9300
C15 C16 1.386(7)
C15 H15 0.9300
C16 C110 1.515(7)
C17 C18 1.525(8)
C17 C19 1.528(7)
C17 H17 0.9800
C18 H18A 0.9600
C18 H18B 0.9600
C18 H18C 0.9600
C19 H19A 0.9600
C19 H19B 0.9600
C19 H19C 0.9600
C110 C112 1.531(7)
C110 C111 1.539(7)
C110 H110 0.9800
C111 H11A 0.9600
C111 H11B 0.9600
C111 H11C 0.9600
C112 H11D 0.9600
C112 H11E 0.9600
C112 H11F 0.9600
C21 C26 1.390(7)
C21 C22 1.404(7)
C22 C23 1.386(7)
C22 C27 1.515(7)
C23 C24 1.360(8)
C23 H23 0.9300
C24 C25 1.370(9)
C24 H24 0.9300
C25 C26 1.390(7)
C25 H25 0.9300
C26 C210 1.496(8)
C27 C28 1.520(8)
C27 C29 1.526(7)
C27 H27 0.9800
C28 H28A 0.9600
C28 H28B 0.9600
C28 H28C 0.9600
C29 H29A 0.9600
C29 H29B 0.9600
C29 H29C 0.9600
C210 C212 1.527(8)
C210 C211 1.540(8)
C210 H210 0.9800
C211 H21A 0.9600
C211 H21B 0.9600
C211 H21C 0.9600
C212 H21D 0.9600
C212 H21E 0.9600
C212 H21F 0.9600

loop_
_geom_torsion_atom_site_label_1
_geom_torsion_atom_site_label_2
_geom_torsion_atom_site_label_3
_geom_torsion_atom_site_label_4
_geom_torsion
N2 Pd1 Cl1 Pd2 -49.9(13)
N1 Pd1 Cl1 Pd2 179.70(11)
Cl2 Pd1 Cl1 Pd2 2.66(5)
Cl4 Pd2 Cl1 Pd1 -1.6(9)
Cl3 Pd2 Cl1 Pd1 175.46(6)
Cl2 Pd2 Cl1 Pd1 -2.66(5)
N2 Pd1 Cl2 Pd2 173.32(11)
N1 Pd1 Cl2 Pd2 -51.7(16)
Cl1 Pd1 Cl2 Pd2 -2.67(6)
Cl4 Pd2 Cl2 Pd1 -177.26(7)
Cl3 Pd2 Cl2 Pd1 -24.2(8)
Cl1 Pd2 Cl2 Pd1 2.66(6)
N2 Pd1 N1 C1 -24.3(4)
Cl1 Pd1 N1 C1 151.8(4)
Cl2 Pd1 N1 C1 -159.4(14)
N2 Pd1 N1 C11 159.2(3)
Cl1 Pd1 N1 C11 -24.6(3)
Cl2 Pd1 N1 C11 24.2(18)
N1 Pd1 N2 C3 27.4(4)
Cl1 Pd1 N2 C3 -103.1(13)
Cl2 Pd1 N2 C3 -155.3(3)
N1 Pd1 N2 C21 -159.3(3)
Cl1 Pd1 N2 C21 70.2(14)
Cl2 Pd1 N2 C21 18.0(3)
C11 N1 C1 C2 174.1(4)
Pd1 N1 C1 C2 -2.4(7)
N1 C1 C2 C3 34.8(6)
N1 C1 C2 C4 160.0(5)
N1 C1 C2 C7 -87.0(6)
C21 N2 C3 C2 -177.3(4)
Pd1 N2 C3 C2 -3.8(6)
C1 C2 C3 N2 -31.2(6)
C4 C2 C3 N2 -157.4(4)
C7 C2 C3 N2 89.8(5)
C3 C2 C4 C5 -106.9(6)
C1 C2 C4 C5 125.8(6)
C7 C2 C4 C5 9.8(7)
C2 C4 C5 C6 -0.6(11)
C4 C5 C6 C7 -9.8(12)
C5 C6 C7 C2 15.7(9)
C3 C2 C7 C6 101.8(6)
C1 C2 C7 C6 -133.8(5)
C4 C2 C7 C6 -15.3(6)
C1 N1 C11 C16 100.6(5)
Pd1 N1 C11 C16 -82.7(4)
C1 N1 C11 C12 -80.3(5)
Pd1 N1 C11 C12 96.4(4)
C16 C11 C12 C13 -1.0(7)
N1 C11 C12 C13 180.0(4)
C16 C11 C12 C17 178.0(4)
N1 C11 C12 C17 -1.0(7)
C11 C12 C13 C14 -0.4(7)
C17 C12 C13 C14 -179.5(5)
C12 C13 C14 C15 1.8(8)
C13 C14 C15 C16 -1.8(8)
C14 C15 C16 C11 0.4(7)
C14 C15 C16 C110 177.3(5)
C12 C11 C16 C15 1.0(7)
N1 C11 C16 C15 -180.0(4)
C12 C11 C16 C110 -175.9(4)
N1 C11 C16 C110 3.2(7)
C13 C12 C17 C18 -75.8(6)
C11 C12 C17 C18 105.3(6)
C13 C12 C17 C19 49.1(7)
C11 C12 C17 C19 -129.9(5)
C15 C16 C110 C112 -75.3(6)
C11 C16 C110 C112 101.5(6)
C15 C16 C110 C111 45.0(7)
C11 C16 C110 C111 -138.2(5)
C3 N2 C21 C26 -100.4(5)
Pd1 N2 C21 C26 85.8(5)
C3 N2 C21 C22 80.0(5)
Pd1 N2 C21 C22 -93.8(5)
C26 C21 C22 C23 4.6(8)
N2 C21 C22 C23 -175.9(5)
C26 C21 C22 C27 -177.2(5)
N2 C21 C22 C27 2.3(7)
C21 C22 C23 C24 -4.2(9)
C27 C22 C23 C24 177.6(6)
C22 C23 C24 C25 2.3(11)
C23 C24 C25 C26 -0.4(11)
C22 C21 C26 C25 -2.8(8)
N2 C21 C26 C25 177.6(5)
C22 C21 C26 C210 179.4(5)
N2 C21 C26 C210 -0.2(7)
C24 C25 C26 C21 0.6(9)
C24 C25 C26 C210 178.4(6)
C23 C22 C27 C28 78.1(7)
C21 C22 C27 C28 -100.1(6)
C23 C22 C27 C29 -46.2(7)
C21 C22 C27 C29 135.7(5)
C21 C26 C210 C212 -149.4(6)
C25 C26 C210 C212 33.0(8)
C21 C26 C210 C211 84.6(6)
C25 C26 C210 C211 -93.1(7)
